data_7030471
loop_
_publ_author_name
'Bonsu, Richard O.'
'Kim, Hankook'
'O'Donohue, Christopher'
'Korotkov, Roman Y.'
'McClain, K. Randall'
'Abboud, Khalil A.'
'Ellsworth, Ashley A.'
'Walker, Amy V.'
'Anderson, Timothy J.'
'McElwee-White, Lisa'

_publ_section_title
;
 Partially fluorinated oxo-alkoxide tungsten(vi) complexes as precursors
 for deposition of WOx nanomaterials.
;
_journal_issue 24
_journal_name_full 'Dalton transactions (Cambridge, England : 2003)'
_journal_page_first 9226
_journal_page_last 9233
_journal_paper_doi 10.1039/c4dt00407h
_journal_volume 43
_journal_year 2014
_chemical_formula_sum 'C18 H18 F24 O6 S W'
_chemical_formula_weight 1002.23
_space_group_crystal_system orthorhombic
_space_group_IT_number 19
_space_group_name_Hall 'P 2ac 2ab'
_space_group_name_H-M_alt 'P 21 21 21'
_symmetry_space_group_name_Hall 'P 2ac 2ab'
_symmetry_space_group_name_H-M 'P 21 21 21'
_atom_sites_solution_hydrogens geom
_audit_creation_method SHELXL-2013
_audit_update_record
;
2014-02-06 # Formatted by publCIF

;
_cell_angle_alpha 90
_cell_angle_beta 90
_cell_angle_gamma 90
_cell_formula_units_Z 4
_cell_length_a 10.612(3)
_cell_length_b 15.222(5)
_cell_length_c 18.311(6)
_cell_measurement_temperature 100(2)
_cell_volume 2957.9(16)
_computing_structure_refinement 'SHELXL-2013 (Sheldrick, 2013)'
_diffrn_ambient_temperature 100(2)
_diffrn_measured_fraction_theta_full 1.000
_diffrn_measured_fraction_theta_max 1.000
_diffrn_radiation_type MoK\a
_diffrn_radiation_wavelength 0.71073
_diffrn_reflns_av_R_equivalents 0.0346
_diffrn_reflns_av_unetI/netI 0.0207
_diffrn_reflns_Laue_measured_fraction_full 1.000
_diffrn_reflns_Laue_measured_fraction_max 1.000
_diffrn_reflns_limit_h_max 13
_diffrn_reflns_limit_h_min -13
_diffrn_reflns_limit_k_max 19
_diffrn_reflns_limit_k_min -19
_diffrn_reflns_limit_l_max 23
_diffrn_reflns_limit_l_min -23
_diffrn_reflns_number 93014
_diffrn_reflns_point_group_measured_fraction_full 0.997
_diffrn_reflns_point_group_measured_fraction_max 0.998
_diffrn_reflns_theta_full 25.242
_diffrn_reflns_theta_max 27.497
_diffrn_reflns_theta_min 1.740
_exptl_absorpt_coefficient_mu 4.163
_exptl_crystal_density_diffrn 2.251
_exptl_crystal_F_000 1920
_exptl_crystal_size_max 0.289
_exptl_crystal_size_mid 0.225
_exptl_crystal_size_min 0.184
_refine_diff_density_max 0.981
_refine_diff_density_min -1.752
_refine_diff_density_rms 0.111
_refine_ls_abs_structure_details
;
 Flack x determined using 2853 quotients [(I+)-(I-)]/[(I+)+(I-)]
 (Parsons and Flack (2004), Acta Cryst. A60, s61).
;
_refine_ls_abs_structure_Flack 0.002(4)
_refine_ls_extinction_method none
_refine_ls_goodness_of_fit_ref 1.081
_refine_ls_hydrogen_treatment constr
_refine_ls_matrix_type full
_refine_ls_number_parameters 457
_refine_ls_number_reflns 6777
_refine_ls_number_restraints 0
_refine_ls_restrained_S_all 1.081
_refine_ls_R_factor_all 0.0233
_refine_ls_R_factor_gt 0.0223
_refine_ls_shift/su_max 0.006
_refine_ls_shift/su_mean 0.000
_refine_ls_structure_factor_coef Fsqd
_refine_ls_weighting_details 'w=1/[\s^2^(Fo^2^)+(0.0201P)^2^+9.9440P] where P=(Fo^2^+2Fc^2^)/3'
_refine_ls_weighting_scheme calc
_refine_ls_wR_factor_gt 0.0582
_refine_ls_wR_factor_ref 0.0586
_reflns_Friedel_coverage 0.784
_reflns_Friedel_fraction_full 0.994
_reflns_Friedel_fraction_max 0.996
_reflns_number_gt 6573
_reflns_number_total 6777
_reflns_threshold_expression 'I > 2\s(I)'
_cod_data_source_file c4dt00407h2.cif
_cod_data_source_block bonsu1
_cod_depositor_comments 'Adding full bibliography for 7030471--7030472.cif.'
_cod_original_cell_volume 2958.0(15)
_cod_database_code 7030471
_shelx_space_group_comment
;
The symmetry employed for this shelxl refinement is uniquely defined
by the following loop, which should always be used as a source of
symmetry information in preference to the above space-group names.
They are only intended as comments.
;
_shelx_estimated_absorpt_t_min 0.379
_shelx_estimated_absorpt_t_max 0.515
_shelxl_version_number 2013-3

loop_
_space_group_symop_operation_xyz
'x, y, z'
'-x+1/2, -y, z+1/2'
'-x, y+1/2, -z+1/2'
'x+1/2, -y+1/2, -z'

loop_
_atom_site_label
_atom_site_type_symbol
_atom_site_fract_x
_atom_site_fract_y
_atom_site_fract_z
_atom_site_U_iso_or_equiv
_atom_site_adp_type
_atom_site_occupancy
_atom_site_site_symmetry_order
_atom_site_calc_flag
_atom_site_refinement_flags_posn
_atom_site_refinement_flags_adp
W1 W 0.89305(2) 0.14230(2) 0.24745(2) 0.01154(6) Uani 1 1 d . .
S1 S 0.8077(3) -0.07562(17) 0.22608(14) 0.0574(6) Uani 1 1 d . .
F1 F 0.7786(4) 0.0773(3) 0.0347(2) 0.0363(10) Uani 1 1 d . .
F2 F 0.6791(5) 0.1843(3) -0.0159(2) 0.0421(11) Uani 1 1 d . .
F3 F 0.5954(5) 0.1149(3) 0.0736(2) 0.0330(10) Uani 1 1 d . .
F4 F 0.6749(5) 0.3394(3) 0.0556(2) 0.0423(11) Uani 1 1 d . .
F5 F 0.5703(4) 0.2707(3) 0.1378(2) 0.0308(10) Uani 1 1 d . .
F6 F 0.7393(4) 0.3401(3) 0.1669(2) 0.0310(9) Uani 1 1 d . .
F7 F 1.2507(4) 0.1329(3) 0.2120(2) 0.0348(10) Uani 1 1 d . .
F8 F 1.3155(5) 0.0587(5) 0.1212(3) 0.0640(17) Uani 1 1 d . .
F9 F 1.1864(6) 0.1644(4) 0.1053(3) 0.0490(16) Uani 1 1 d . .
F10 F 1.1617(5) -0.0627(3) 0.0643(3) 0.0502(14) Uani 1 1 d . .
F11 F 1.0443(4) 0.0460(3) 0.0357(2) 0.0283(10) Uani 1 1 d . .
F12 F 0.9680(5) -0.0599(3) 0.0968(3) 0.0441(12) Uani 1 1 d . .
F13 F 0.5935(5) 0.3072(3) 0.2900(2) 0.0415(11) Uani 1 1 d . .
F14 F 0.4812(4) 0.2646(4) 0.3800(3) 0.0465(12) Uani 1 1 d . .
F15 F 0.6759(6) 0.2976(4) 0.3957(3) 0.0408(12) Uani 1 1 d . .
F16 F 0.4980(4) 0.0993(3) 0.4220(3) 0.0444(13) Uani 1 1 d . .
F17 F 0.6804(4) 0.1387(4) 0.4590(2) 0.0350(10) Uani 1 1 d . .
F18 F 0.6606(5) 0.0259(3) 0.3903(2) 0.0399(11) Uani 1 1 d . .
F19 F 0.8997(4) 0.0278(3) 0.4537(2) 0.0388(11) Uani 1 1 d . .
F20 F 1.0642(4) 0.0626(3) 0.5139(2) 0.0423(12) Uani 1 1 d . .
F21 F 1.0771(5) -0.0255(3) 0.4232(3) 0.0407(13) Uani 1 1 d . .
F22 F 1.2326(4) 0.1704(3) 0.4496(2) 0.0328(10) Uani 1 1 d . .
F23 F 1.2453(4) 0.0790(3) 0.3606(2) 0.0309(10) Uani 1 1 d . .
F24 F 1.1941(4) 0.2132(3) 0.3403(2) 0.0309(9) Uani 1 1 d . .
O1 O 0.9603(4) 0.2433(2) 0.2465(3) 0.0214(8) Uani 1 1 d . .
O2 O 0.7797(4) 0.1613(3) 0.1667(2) 0.0165(9) Uani 1 1 d . .
O3 O 1.0028(5) 0.0831(4) 0.1829(3) 0.0222(11) Uani 1 1 d . .
O4 O 0.7590(4) 0.1664(3) 0.3121(2) 0.0233(11) Uani 1 1 d . .
O5 O 0.9896(4) 0.0982(3) 0.3285(3) 0.0164(10) Uani 1 1 d . .
O6 O 0.7988(5) 0.0108(3) 0.2542(3) 0.0414(12) Uani 1 1 d . .
C1 C 0.7696(6) 0.2088(4) 0.1016(3) 0.0189(12) Uani 1 1 d . .
C2 C 0.8950(7) 0.2388(4) 0.0701(3) 0.0232(13) Uani 1 1 d . .
H2A H 0.9342 0.2812 0.1034 0.035 Uiso 1 1 calc R U
H2B H 0.8810 0.2666 0.0226 0.035 Uiso 1 1 calc R U
H2C H 0.9507 0.1880 0.0641 0.035 Uiso 1 1 calc R U
C3 C 0.7040(7) 0.1461(6) 0.0481(3) 0.0260(15) Uani 1 1 d . .
C4 C 0.6874(8) 0.2900(5) 0.1154(4) 0.0266(16) Uani 1 1 d . .
C5 C 1.1064(6) 0.0340(4) 0.1612(3) 0.0187(11) Uani 1 1 d . .
C6 C 1.1438(6) -0.0347(4) 0.2164(4) 0.0269(15) Uani 1 1 d . .
H6A H 1.1152 -0.0167 0.2650 0.040 Uiso 1 1 calc R U
H6B H 1.2357 -0.0411 0.2166 0.040 Uiso 1 1 calc R U
H6C H 1.1049 -0.0910 0.2035 0.040 Uiso 1 1 calc R U
C7 C 1.2156(7) 0.0977(6) 0.1491(4) 0.0277(17) Uani 1 1 d . .
C8 C 1.0710(8) -0.0105(5) 0.0882(4) 0.0275(17) Uani 1 1 d . .
C9 C 0.6324(5) 0.1635(5) 0.3329(3) 0.0214(13) Uani 1 1 d . .
C10 C 0.5447(6) 0.1272(5) 0.2734(3) 0.0275(15) Uani 1 1 d . .
H10A H 0.5590 0.1590 0.2277 0.041 Uiso 1 1 calc R U
H10B H 0.4568 0.1346 0.2887 0.041 Uiso 1 1 calc R U
H10C H 0.5622 0.0646 0.2660 0.041 Uiso 1 1 calc R U
C11 C 0.5975(8) 0.2591(5) 0.3501(4) 0.0292(16) Uani 1 1 d . .
C12 C 0.6176(7) 0.1056(5) 0.4019(4) 0.0277(15) Uani 1 1 d . .
C13 C 1.0381(6) 0.1256(4) 0.3961(3) 0.0160(12) Uani 1 1 d . .
C14 C 0.9737(6) 0.2069(4) 0.4273(3) 0.0221(13) Uani 1 1 d . .
H14A H 0.9856 0.2565 0.3939 0.033 Uiso 1 1 calc R U
H14B H 1.0106 0.2212 0.4749 0.033 Uiso 1 1 calc R U
H14C H 0.8834 0.1954 0.4331 0.033 Uiso 1 1 calc R U
C15 C 1.0204(7) 0.0460(5) 0.4474(4) 0.0250(16) Uani 1 1 d . .
C16 C 1.1781(6) 0.1460(6) 0.3869(3) 0.0234(14) Uani 1 1 d . .
C17 C 0.7390(12) -0.1457(6) 0.2915(5) 0.063(3) Uani 1 1 d . .
H17A H 0.7616 -0.1255 0.3406 0.094 Uiso 1 1 calc R U
H17B H 0.7702 -0.2057 0.2843 0.094 Uiso 1 1 calc R U
H17C H 0.6472 -0.1449 0.2859 0.094 Uiso 1 1 calc R U
C18 C 0.7001(14) -0.0833(9) 0.1494(8) 0.090(4) Uani 1 1 d . .
H18A H 0.7321 -0.0478 0.1088 0.134 Uiso 1 1 calc R U
H18B H 0.6169 -0.0615 0.1640 0.134 Uiso 1 1 calc R U
H18C H 0.6930 -0.1447 0.1339 0.134 Uiso 1 1 calc R U

loop_
_atom_site_aniso_label
_atom_site_aniso_U_11
_atom_site_aniso_U_22
_atom_site_aniso_U_33
_atom_site_aniso_U_23
_atom_site_aniso_U_13
_atom_site_aniso_U_12
W1 0.01168(9) 0.01367(9) 0.00926(9) 0.00010(11) -0.00060(11) -0.00087(7)
S1 0.0661(15) 0.0472(12) 0.0587(15) 0.0038(11) -0.0036(12) -0.0076(12)
F1 0.033(2) 0.038(2) 0.038(2) -0.019(2) -0.0080(19) 0.0031(19)
F2 0.053(3) 0.058(3) 0.0158(19) 0.0006(19) -0.015(2) -0.005(2)
F3 0.026(2) 0.042(2) 0.031(2) -0.0076(18) -0.0064(19) -0.009(2)
F4 0.058(3) 0.045(3) 0.024(2) 0.0156(19) -0.001(2) 0.023(2)
F5 0.022(2) 0.041(3) 0.029(2) -0.0025(19) -0.0026(16) 0.0093(18)
F6 0.042(2) 0.025(2) 0.027(2) -0.0056(16) -0.0031(18) 0.0014(18)
F7 0.041(2) 0.042(2) 0.0214(19) 0.0027(18) -0.0096(17) -0.019(2)
F8 0.027(2) 0.099(5) 0.066(4) -0.027(3) 0.024(3) -0.014(3)
F9 0.062(3) 0.052(3) 0.032(2) 0.021(2) -0.017(2) -0.038(3)
F10 0.059(3) 0.053(3) 0.039(3) -0.026(2) -0.010(2) 0.032(3)
F11 0.036(2) 0.030(2) 0.019(2) -0.0035(17) -0.0036(18) 0.0001(19)
F12 0.057(3) 0.034(2) 0.042(3) -0.001(2) -0.012(2) -0.021(2)
F13 0.061(3) 0.040(2) 0.023(2) 0.0035(18) 0.005(2) 0.012(2)
F14 0.032(2) 0.061(3) 0.047(3) -0.003(2) 0.015(2) 0.016(2)
F15 0.046(3) 0.043(3) 0.033(2) -0.010(2) 0.000(2) 0.003(3)
F16 0.021(2) 0.076(4) 0.036(3) 0.024(2) 0.0038(17) -0.006(2)
F17 0.029(2) 0.060(3) 0.0161(18) 0.006(2) 0.0009(16) -0.006(3)
F18 0.047(3) 0.041(3) 0.032(2) 0.009(2) -0.003(2) 0.001(2)
F19 0.024(2) 0.047(3) 0.046(2) 0.028(2) 0.000(2) -0.009(2)
F20 0.051(3) 0.056(3) 0.020(2) 0.018(2) -0.0126(19) -0.011(2)
F21 0.047(3) 0.026(2) 0.049(3) 0.017(2) 0.005(2) 0.007(2)
F22 0.0208(19) 0.057(3) 0.020(2) -0.0033(18) -0.0091(16) -0.0095(19)
F23 0.016(2) 0.048(3) 0.028(2) -0.004(2) -0.0022(17) 0.006(2)
F24 0.028(2) 0.040(2) 0.024(2) 0.0106(18) -0.0004(17) -0.0140(19)
O1 0.0269(19) 0.0194(17) 0.0178(19) 0.003(2) -0.009(2) -0.0044(15)
O2 0.018(2) 0.022(2) 0.0098(19) 0.0001(16) -0.0041(16) -0.0005(17)
O3 0.023(3) 0.031(3) 0.013(2) 0.002(2) 0.0048(17) 0.013(2)
O4 0.013(2) 0.044(3) 0.013(2) -0.0047(19) 0.0008(17) 0.002(2)
O5 0.017(2) 0.019(2) 0.014(2) 0.0010(16) -0.0019(16) 0.0000(18)
O6 0.056(3) 0.044(3) 0.023(2) 0.002(3) -0.003(3) -0.035(2)
C1 0.023(3) 0.023(3) 0.011(3) 0.002(2) -0.004(2) 0.003(2)
C2 0.024(3) 0.028(3) 0.018(3) 0.005(2) 0.001(3) -0.003(3)
C3 0.026(3) 0.036(4) 0.017(3) -0.004(3) -0.006(2) -0.001(3)
C4 0.035(4) 0.028(4) 0.017(3) 0.005(3) -0.004(3) 0.005(3)
C5 0.021(3) 0.019(3) 0.016(3) -0.003(2) 0.002(3) 0.002(3)
C6 0.030(4) 0.025(3) 0.026(3) 0.002(3) -0.005(3) 0.010(3)
C7 0.028(4) 0.038(4) 0.017(3) -0.001(3) 0.004(3) -0.006(3)
C8 0.035(4) 0.021(3) 0.026(4) -0.007(3) -0.003(3) 0.006(3)
C9 0.010(3) 0.036(4) 0.018(3) 0.001(2) 0.000(2) 0.000(2)
C10 0.016(3) 0.044(4) 0.023(3) 0.003(3) -0.003(2) -0.004(3)
C11 0.027(4) 0.040(4) 0.020(3) -0.001(3) 0.011(3) 0.008(4)
C12 0.015(3) 0.047(4) 0.021(3) 0.004(3) 0.000(3) 0.002(3)
C13 0.015(3) 0.021(3) 0.012(3) 0.003(2) -0.001(2) -0.004(2)
C14 0.024(3) 0.028(3) 0.014(3) -0.003(2) -0.002(2) 0.002(3)
C15 0.020(3) 0.034(4) 0.021(3) 0.011(3) -0.003(3) 0.001(3)
C16 0.019(3) 0.036(4) 0.015(3) -0.002(3) -0.003(2) -0.010(3)
C17 0.110(9) 0.037(5) 0.042(5) 0.002(4) 0.033(5) -0.027(6)
C18 0.092(10) 0.087(9) 0.090(10) -0.015(8) -0.031(8) -0.003(8)

loop_
_atom_type_symbol
_atom_type_description
_atom_type_scat_dispersion_real
_atom_type_scat_dispersion_imag
_atom_type_scat_source
C C 0.0033 0.0016 'International Tables Vol C Tables 4.2.6.8 and 6.1.1.4'
H H 0.0000 0.0000 'International Tables Vol C Tables 4.2.6.8 and 6.1.1.4'
O O 0.0106 0.0060 'International Tables Vol C Tables 4.2.6.8 and 6.1.1.4'
F F 0.0171 0.0103 'International Tables Vol C Tables 4.2.6.8 and 6.1.1.4'
S S 0.1246 0.1234 'International Tables Vol C Tables 4.2.6.8 and 6.1.1.4'
W W -0.8490 6.8722 'International Tables Vol C Tables 4.2.6.8 and 6.1.1.4'

loop_
_geom_angle_atom_site_label_1
_geom_angle_atom_site_label_2
_geom_angle_atom_site_label_3
_geom_angle
O1 W1 O4 98.5(2)
O1 W1 O3 99.6(2)
O4 W1 O3 161.9(2)
O1 W1 O5 95.8(2)
O4 W1 O5 89.2(2)
O3 W1 O5 89.3(2)
O1 W1 O2 96.8(2)
O4 W1 O2 89.0(2)
O3 W1 O2 88.6(2)
O5 W1 O2 167.42(19)
O1 W1 O6 177.0(2)
O4 W1 O6 78.6(2)
O3 W1 O6 83.3(2)
O5 W1 O6 83.3(2)
O2 W1 O6 84.1(2)
O6 S1 C17 106.7(4)
O6 S1 C18 107.4(5)
C17 S1 C18 103.1(6)
C1 O2 W1 141.2(4)
C5 O3 W1 157.7(4)
C9 O4 W1 152.8(4)
C13 O5 W1 140.5(4)
S1 O6 W1 141.3(4)
O2 C1 C2 114.3(5)
O2 C1 C4 108.7(5)
C2 C1 C4 108.5(6)
O2 C1 C3 104.9(5)
C2 C1 C3 110.0(5)
C4 C1 C3 110.3(6)
C1 C2 H2A 109.5
C1 C2 H2B 109.5
H2A C2 H2B 109.5
C1 C2 H2C 109.5
H2A C2 H2C 109.5
H2B C2 H2C 109.5
F3 C3 F2 107.0(6)
F3 C3 F1 107.3(7)
F2 C3 F1 107.4(6)
F3 C3 C1 113.0(5)
F2 C3 C1 112.3(7)
F1 C3 C1 109.6(5)
F6 C4 F4 107.4(6)
F6 C4 F5 107.0(6)
F4 C4 F5 106.5(6)
F6 C4 C1 110.0(6)
F4 C4 C1 112.1(6)
F5 C4 C1 113.6(6)
O3 C5 C6 113.0(5)
O3 C5 C7 107.5(5)
C6 C5 C7 109.8(6)
O3 C5 C8 107.0(6)
C6 C5 C8 109.9(5)
C7 C5 C8 109.6(5)
C5 C6 H6A 109.5
C5 C6 H6B 109.5
H6A C6 H6B 109.5
C5 C6 H6C 109.5
H6A C6 H6C 109.5
H6B C6 H6C 109.5
F8 C7 F7 107.0(6)
F8 C7 F9 107.3(7)
F7 C7 F9 106.3(6)
F8 C7 C5 112.4(7)
F7 C7 C5 110.1(6)
F9 C7 C5 113.3(6)
F11 C8 F10 107.8(6)
F11 C8 F12 106.0(6)
F10 C8 F12 107.2(6)
F11 C8 C5 113.4(6)
F10 C8 C5 111.9(6)
F12 C8 C5 110.1(6)
O4 C9 C11 105.0(6)
O4 C9 C10 113.7(5)
C11 C9 C10 110.0(6)
O4 C9 C12 109.7(5)
C11 C9 C12 110.3(5)
C10 C9 C12 108.2(5)
C9 C10 H10A 109.5
C9 C10 H10B 109.5
H10A C10 H10B 109.5
C9 C10 H10C 109.5
H10A C10 H10C 109.5
H10B C10 H10C 109.5
F15 C11 F13 107.5(7)
F15 C11 F14 107.0(6)
F13 C11 F14 105.8(7)
F15 C11 C9 113.6(6)
F13 C11 C9 111.2(5)
F14 C11 C9 111.2(7)
F18 C12 F16 108.1(7)
F18 C12 F17 107.5(6)
F16 C12 F17 106.8(6)
F18 C12 C9 111.0(6)
F16 C12 C9 111.4(6)
F17 C12 C9 111.9(6)
O5 C13 C14 114.0(5)
O5 C13 C16 108.6(5)
C14 C13 C16 108.3(6)
O5 C13 C15 105.0(5)
C14 C13 C15 110.8(5)
C16 C13 C15 110.2(5)
C13 C14 H14A 109.5
C13 C14 H14B 109.5
H14A C14 H14B 109.5
C13 C14 H14C 109.5
H14A C14 H14C 109.5
H14B C14 H14C 109.5
F19 C15 F21 107.4(7)
F19 C15 F20 107.6(6)
F21 C15 F20 107.8(6)
F19 C15 C13 109.7(6)
F21 C15 C13 112.7(6)
F20 C15 C13 111.4(6)
F23 C16 F22 106.9(6)
F23 C16 F24 106.7(5)
F22 C16 F24 106.2(6)
F23 C16 C13 113.9(6)
F22 C16 C13 112.4(5)
F24 C16 C13 110.3(6)
S1 C17 H17A 109.5
S1 C17 H17B 109.5
H17A C17 H17B 109.5
S1 C17 H17C 109.5
H17A C17 H17C 109.5
H17B C17 H17C 109.5
S1 C18 H18A 109.5
S1 C18 H18B 109.5
H18A C18 H18B 109.5
S1 C18 H18C 109.5
H18A C18 H18C 109.5
H18B C18 H18C 109.5

loop_
_geom_bond_atom_site_label_1
_geom_bond_atom_site_label_2
_geom_bond_distance
W1 O1 1.695(4)
W1 O4 1.888(5)
W1 O3 1.888(5)
W1 O5 1.924(5)
W1 O2 1.927(4)
W1 O6 2.242(4)
S1 O6 1.415(6)
S1 C17 1.762(8)
S1 C18 1.814(13)
F1 C3 1.335(9)
F2 C3 1.334(8)
F3 C3 1.331(9)
F4 C4 1.334(8)
F5 C4 1.341(10)
F6 C4 1.332(9)
F7 C7 1.324(8)
F8 C7 1.318(9)
F9 C7 1.330(9)
F10 C8 1.322(9)
F11 C8 1.320(9)
F12 C8 1.337(9)
F13 C11 1.324(8)
F14 C11 1.353(9)
F15 C11 1.317(10)
F16 C12 1.324(8)
F17 C12 1.337(8)
F18 C12 1.314(9)
F19 C15 1.315(8)
F20 C15 1.327(8)
F21 C15 1.321(9)
F22 C16 1.338(7)
F23 C16 1.334(9)
F24 C16 1.343(9)
O2 C1 1.399(7)
O3 C5 1.387(8)
O4 C9 1.396(7)
O5 C13 1.404(7)
C1 C2 1.521(9)
C1 C4 1.535(10)
C1 C3 1.536(9)
C2 H2A 0.9800
C2 H2B 0.9800
C2 H2C 0.9800
C5 C6 1.507(8)
C5 C7 1.528(10)
C5 C8 1.544(9)
C6 H6A 0.9800
C6 H6B 0.9800
C6 H6C 0.9800
C9 C11 1.533(10)
C9 C10 1.536(8)
C9 C12 1.550(9)
C10 H10A 0.9800
C10 H10B 0.9800
C10 H10C 0.9800
C13 C14 1.525(9)
C13 C16 1.527(8)
C13 C15 1.546(9)
C14 H14A 0.9800
C14 H14B 0.9800
C14 H14C 0.9800
C17 H17A 0.9800
C17 H17B 0.9800
C17 H17C 0.9800
C18 H18A 0.9800
C18 H18B 0.9800
C18 H18C 0.9800
